data_2231401
loop_
_publ_author_name
'Li, Chengpeng'
'Qi, Qiaozheng'
'Wang, Sheng'
'Ding, Guohua'

_publ_section_title
;
 1,1'-(2,5-Dimethylthiophene-3,4-diyl)diethanone
;
_journal_coeditor_code BT5559
_journal_issue 9
_journal_name_full 'Acta Crystallographica Section E'
_journal_page_first o2219
_journal_paper_doi 10.1107/S1600536811029710
_journal_volume 67
_journal_year 2011
_chemical_formula_iupac 'C10 H12 O2 S'
_chemical_formula_sum 'C10 H12 O2 S'
_chemical_formula_weight 196.26
_chemical_melting_point 363
_chemical_name_systematic
;
1,1'-(2,5-Dimethylthiophene-3,4-diyl)diethanone
;
_space_group_IT_number 9
_symmetry_cell_setting monoclinic
_symmetry_space_group_name_Hall 'C -2yc'
_symmetry_space_group_name_H-M 'C 1 c 1'
_atom_sites_solution_hydrogens geom
_atom_sites_solution_primary direct
_atom_sites_solution_secondary difmap
_audit_creation_method SHELXL-97
_cell_angle_alpha 90.00
_cell_angle_beta 99.387(2)
_cell_angle_gamma 90.00
_cell_formula_units_Z 16
_cell_length_a 12.142(2)
_cell_length_b 12.129(2)
_cell_length_c 27.446(6)
_cell_measurement_reflns_used 3384
_cell_measurement_temperature 296(2)
_cell_measurement_theta_max 23.88
_cell_measurement_theta_min 2.42
_cell_volume 3987.9(13)
_computing_cell_refinement 'SAINT (Bruker, 2004)'
_computing_data_collection 'APEX2 (Bruker, 2004)'
_computing_data_reduction 'SAINT (Bruker, 2001)'
_computing_molecular_graphics 'SHELXTL  (Sheldrick, 2008)'
_computing_publication_material 'SHELXL97 (Sheldrick, 2008)'
_computing_structure_refinement 'SHELXL97 (Sheldrick, 2008)'
_computing_structure_solution 'SHELXS97 (Sheldrick, 2008)'
_diffrn_ambient_temperature 296(2)
_diffrn_measured_fraction_theta_full 0.999
_diffrn_measured_fraction_theta_max 0.999
_diffrn_measurement_device_type 'Bruker SMART APEXII CCD area-detector'
_diffrn_measurement_method 'phi and omega scans'
_diffrn_radiation_monochromator graphite
_diffrn_radiation_source 'fine-focus sealed tube'
_diffrn_radiation_type MoK\a
_diffrn_radiation_wavelength 0.71073
_diffrn_reflns_av_R_equivalents 0.0314
_diffrn_reflns_av_sigmaI/netI 0.0507
_diffrn_reflns_limit_h_max 14
_diffrn_reflns_limit_h_min -14
_diffrn_reflns_limit_k_max 14
_diffrn_reflns_limit_k_min -14
_diffrn_reflns_limit_l_max 33
_diffrn_reflns_limit_l_min -32
_diffrn_reflns_number 14665
_diffrn_reflns_theta_full 25.50
_diffrn_reflns_theta_max 25.50
_diffrn_reflns_theta_min 2.39
_diffrn_standards_decay_% 0
_diffrn_standards_interval_count 0
_diffrn_standards_interval_time 0
_diffrn_standards_number 0
_exptl_absorpt_coefficient_mu 0.289
_exptl_absorpt_correction_T_max 0.9419
_exptl_absorpt_correction_T_min 0.8982
_exptl_absorpt_correction_type multi-scan
_exptl_absorpt_process_details '(SADABS; Sheldrick, 2004)'
_exptl_crystal_colour colourless
_exptl_crystal_density_diffrn 1.308
_exptl_crystal_density_method 'not measured'
_exptl_crystal_description block
_exptl_crystal_F_000 1664
_exptl_crystal_size_max 0.38
_exptl_crystal_size_mid 0.30
_exptl_crystal_size_min 0.21
_refine_diff_density_max 0.171
_refine_diff_density_min -0.233
_refine_ls_abs_structure_details 'Flack (1983), 3486 Friedel pairs'
_refine_ls_abs_structure_Flack 0.05(7)
_refine_ls_extinction_method none
_refine_ls_goodness_of_fit_ref 1.019
_refine_ls_hydrogen_treatment constr
_refine_ls_matrix_type full
_refine_ls_number_parameters 485
_refine_ls_number_reflns 7205
_refine_ls_number_restraints 2
_refine_ls_restrained_S_all 1.019
_refine_ls_R_factor_all 0.0758
_refine_ls_R_factor_gt 0.0432
_refine_ls_shift/su_max 0.001
_refine_ls_shift/su_mean 0.000
_refine_ls_structure_factor_coef Fsqd
_refine_ls_weighting_details 'calc w=1/[\s^2^(Fo^2^)+(0.0329P)^2^+1.3235P] where P=(Fo^2^+2Fc^2^)/3'
_refine_ls_weighting_scheme calc
_refine_ls_wR_factor_gt 0.0800
_refine_ls_wR_factor_ref 0.0915
_reflns_number_gt 4969
_reflns_number_total 7205
_reflns_threshold_expression I>2\s(I)
_cod_data_source_file bt5559.cif
_cod_data_source_block I
_cod_original_cell_volume 3987.8(14)
_cod_original_sg_symbol_H-M 'C c'
_cod_database_code 2231401
_cod_database_fobs_code 2231401

loop_
_symmetry_equiv_pos_as_xyz
'x, y, z'
'x, -y, z+1/2'
'x+1/2, y+1/2, z'
'x+1/2, -y+1/2, z+1/2'

loop_
_atom_site_type_symbol
_atom_site_label
_atom_site_fract_x
_atom_site_fract_y
_atom_site_fract_z
_atom_site_U_iso_or_equiv
_atom_site_adp_type
_atom_site_calc_flag
_atom_site_refinement_flags
_atom_site_occupancy
_atom_site_symmetry_multiplicity
C C1 0.1299(4) 0.1176(4) 0.4644(2) 0.0439(13) Uani d . 1 1
C C2 0.0669(4) 0.1446(4) 0.4207(2) 0.0401(13) Uani d . 1 1
C C3 -0.0256(4) 0.0686(3) 0.40549(18) 0.0402(12) Uani d . 1 1
C C4 -0.0279(3) -0.0142(3) 0.43893(16) 0.0451(10) Uani d . 1 1
C C5 0.2301(5) 0.1710(4) 0.4926(2) 0.0554(16) Uani d . 1 1
H H5A 0.2746 0.2015 0.4700 0.083 Uiso calc R 1 1
H H5B 0.2731 0.1173 0.5132 0.083 Uiso calc R 1 1
H H5C 0.2076 0.2287 0.5128 0.083 Uiso calc R 1 1
C C6 0.0987(4) 0.2391(4) 0.3911(2) 0.0437(13) Uani d . 1 1
C C7 -0.1085(4) 0.0924(4) 0.36101(17) 0.0473(10) Uani d . 1 1
C C8 -0.1080(4) -0.1097(3) 0.44085(17) 0.0620(13) Uani d . 1 1
H H8A -0.1834 -0.0828 0.4352 0.093 Uiso calc R 1 1
H H8B -0.0927 -0.1441 0.4727 0.093 Uiso calc R 1 1
H H8C -0.0985 -0.1626 0.4158 0.093 Uiso calc R 1 1
C C9 0.1385(4) 0.2160(4) 0.34303(15) 0.0575(12) Uani d . 1 1
H H9A 0.1178 0.2760 0.3206 0.086 Uiso calc R 1 1
H H9B 0.1049 0.1491 0.3290 0.086 Uiso calc R 1 1
H H9C 0.2182 0.2081 0.3488 0.086 Uiso calc R 1 1
C C10 -0.1952(4) 0.0083(4) 0.34150(19) 0.0743(15) Uani d . 1 1
H H10A -0.2475 0.0008 0.3640 0.112 Uiso calc R 1 1
H H10B -0.1598 -0.0614 0.3381 0.112 Uiso calc R 1 1
H H10C -0.2339 0.0316 0.3099 0.112 Uiso calc R 1 1
C C11 0.2336(3) 0.7569(3) 0.43718(15) 0.0421(10) Uani d . 1 1
C C12 0.1384(4) 0.7388(4) 0.40351(18) 0.0393(12) Uani d . 1 1
C C13 0.0706(4) 0.6523(4) 0.4191(2) 0.0379(13) Uani d . 1 1
C C14 0.1126(4) 0.6077(4) 0.4636(2) 0.0433(13) Uani d . 1 1
C C15 0.3259(4) 0.8407(4) 0.43894(17) 0.0675(13) Uani d . 1 1
H H15A 0.3723 0.8218 0.4150 0.101 Uiso calc R 1 1
H H15B 0.3700 0.8411 0.4713 0.101 Uiso calc R 1 1
H H15C 0.2941 0.9124 0.4316 0.101 Uiso calc R 1 1
C C16 0.0998(4) 0.8043(3) 0.35802(16) 0.0460(10) Uani d . 1 1
C C17 -0.0341(4) 0.6062(4) 0.38910(18) 0.0432(12) Uani d . 1 1
C C18 0.0672(5) 0.5167(4) 0.4928(2) 0.0597(17) Uani d . 1 1
H H18A 0.0370 0.4588 0.4707 0.090 Uiso calc R 1 1
H H18B 0.0096 0.5460 0.5092 0.090 Uiso calc R 1 1
H H18C 0.1264 0.4877 0.5169 0.090 Uiso calc R 1 1
C C19 0.1763(4) 0.8807(4) 0.33769(18) 0.0662(13) Uani d . 1 1
H H19A 0.1419 0.9050 0.3055 0.099 Uiso calc R 1 1
H H19B 0.2448 0.8433 0.3353 0.099 Uiso calc R 1 1
H H19C 0.1915 0.9433 0.3591 0.099 Uiso calc R 1 1
C C20 -0.0254(4) 0.5480(4) 0.34209(16) 0.0579(12) Uani d . 1 1
H H20A -0.0164 0.4704 0.3483 0.087 Uiso calc R 1 1
H H20B 0.0378 0.5756 0.3290 0.087 Uiso calc R 1 1
H H20C -0.0922 0.5605 0.3187 0.087 Uiso calc R 1 1
C C21 0.3487(3) -0.0066(3) 0.13375(16) 0.0452(10) Uani d . 1 1
C C22 0.4442(4) 0.0093(4) 0.16737(18) 0.0397(12) Uani d . 1 1
C C23 0.5136(4) 0.0960(4) 0.1516(2) 0.0395(14) Uani d . 1 1
C C24 0.4702(4) 0.1402(4) 0.1073(2) 0.0412(13) Uani d . 1 1
C C25 0.2538(4) -0.0864(4) 0.13179(18) 0.0595(12) Uani d . 1 1
H H25A 0.2771 -0.1578 0.1223 0.089 Uiso calc R 1 1
H H25B 0.1918 -0.0614 0.1081 0.089 Uiso calc R 1 1
H H25C 0.2317 -0.0911 0.1638 0.089 Uiso calc R 1 1
C C26 0.4849(4) -0.0570(3) 0.21115(17) 0.0468(10) Uani d . 1 1
C C27 0.6200(4) 0.1393(4) 0.18038(19) 0.0457(13) Uani d . 1 1
C C28 0.5153(5) 0.2308(5) 0.0799(2) 0.0621(17) Uani d . 1 1
H H28A 0.4779 0.2985 0.0851 0.093 Uiso calc R 1 1
H H28B 0.5034 0.2137 0.0452 0.093 Uiso calc R 1 1
H H28C 0.5939 0.2387 0.0915 0.093 Uiso calc R 1 1
C C29 0.4078(4) -0.1369(4) 0.23122(17) 0.0653(13) Uani d . 1 1
H H29A 0.3862 -0.1943 0.2075 0.098 Uiso calc R 1 1
H H29B 0.3425 -0.0985 0.2375 0.098 Uiso calc R 1 1
H H29C 0.4457 -0.1687 0.2614 0.098 Uiso calc R 1 1
C C30 0.6137(4) 0.1957(3) 0.22774(17) 0.0581(12) Uani d . 1 1
H H30A 0.6874 0.2024 0.2465 0.087 Uiso calc R 1 1
H H30B 0.5677 0.1535 0.2462 0.087 Uiso calc R 1 1
H H30C 0.5820 0.2677 0.2212 0.087 Uiso calc R 1 1
C C31 -0.0373(4) 0.1242(4) 0.1086(2) 0.0409(13) Uani d . 1 1
C C32 0.0215(4) 0.0999(4) 0.1535(2) 0.0373(13) Uani d . 1 1
C C33 0.1135(4) 0.1744(3) 0.16831(18) 0.0390(12) Uani d . 1 1
C C34 0.1199(3) 0.2560(3) 0.13392(15) 0.0438(10) Uani d . 1 1
C C35 -0.1391(5) 0.0656(4) 0.0813(2) 0.0583(17) Uani d . 1 1
H H35A -0.1332 -0.0119 0.0883 0.087 Uiso calc R 1 1
H H35B -0.1435 0.0773 0.0464 0.087 Uiso calc R 1 1
H H35C -0.2050 0.0943 0.0919 0.087 Uiso calc R 1 1
C C36 -0.0130(4) 0.0059(4) 0.1833(2) 0.0445(13) Uani d . 1 1
C C37 0.1960(3) 0.1528(4) 0.21315(17) 0.0464(10) Uani d . 1 1
C C38 0.1999(4) 0.3480(3) 0.13055(18) 0.0620(13) Uani d . 1 1
H H38A 0.2176 0.3837 0.1621 0.093 Uiso calc R 1 1
H H38B 0.1667 0.4004 0.1063 0.093 Uiso calc R 1 1
H H38C 0.2670 0.3191 0.1211 0.093 Uiso calc R 1 1
C C39 -0.0535(4) 0.0325(4) 0.22985(16) 0.0580(12) Uani d . 1 1
H H39A -0.1235 0.0707 0.2225 0.087 Uiso calc R 1 1
H H39B 0.0001 0.0785 0.2500 0.087 Uiso calc R 1 1
H H39C -0.0634 -0.0345 0.2473 0.087 Uiso calc R 1 1
C C40 0.2819(3) 0.2373(4) 0.23302(17) 0.0615(13) Uani d . 1 1
H H40A 0.3211 0.2133 0.2645 0.092 Uiso calc R 1 1
H H40B 0.2458 0.3064 0.2369 0.092 Uiso calc R 1 1
H H40C 0.3339 0.2461 0.2104 0.092 Uiso calc R 1 1
O O1 0.1038(3) 0.3320(2) 0.40784(13) 0.0705(9) Uani d . 1 1
O O2 -0.1062(2) 0.1817(3) 0.34011(12) 0.0668(9) Uani d . 1 1
O O3 0.0032(3) 0.7933(3) 0.33761(11) 0.0626(9) Uani d . 1 1
O O4 -0.1202(2) 0.6078(3) 0.40579(13) 0.0688(9) Uani d . 1 1
O O5 0.5817(3) -0.0474(2) 0.23140(12) 0.0665(9) Uani d . 1 1
O O6 0.7055(2) 0.1377(3) 0.16305(12) 0.0677(9) Uani d . 1 1
O O7 -0.0166(3) -0.0868(2) 0.16659(12) 0.0658(8) Uani d . 1 1
O O8 0.1926(2) 0.0637(2) 0.23397(12) 0.0605(8) Uani d . 1 1
S S1 0.07809(11) -0.00057(11) 0.48785(5) 0.0531(4) Uani d . 1 1
S S2 0.23678(11) 0.67089(12) 0.48713(5) 0.0541(4) Uani d . 1 1
S S3 0.34281(10) 0.08175(12) 0.08483(5) 0.0522(4) Uani d . 1 1
S S4 0.01417(10) 0.23984(11) 0.08442(5) 0.0525(4) Uani d . 1 1

loop_
_atom_site_aniso_label
_atom_site_aniso_U_11
_atom_site_aniso_U_22
_atom_site_aniso_U_33
_atom_site_aniso_U_12
_atom_site_aniso_U_13
_atom_site_aniso_U_23
C1 0.043(3) 0.049(3) 0.041(3) -0.005(2) 0.011(2) 0.004(3)
C2 0.041(3) 0.040(3) 0.041(4) -0.005(3) 0.010(3) -0.001(3)
C3 0.036(2) 0.040(3) 0.046(3) -0.002(2) 0.009(2) -0.003(2)
C4 0.046(2) 0.040(2) 0.052(3) -0.0078(19) 0.015(2) -0.003(2)
C5 0.049(3) 0.073(3) 0.043(4) -0.018(3) 0.006(3) -0.005(3)
C6 0.034(3) 0.043(3) 0.053(3) -0.002(2) 0.005(2) 0.003(2)
C7 0.039(2) 0.051(3) 0.053(3) 0.001(2) 0.010(2) -0.002(2)
C8 0.066(3) 0.053(3) 0.071(3) -0.023(2) 0.025(3) 0.003(2)
C9 0.057(3) 0.062(3) 0.056(3) 0.002(2) 0.015(2) 0.009(2)
C10 0.050(3) 0.087(4) 0.078(4) -0.015(3) -0.012(3) 0.000(3)
C11 0.039(2) 0.045(2) 0.044(2) -0.0095(19) 0.0109(19) -0.005(2)
C12 0.040(3) 0.036(2) 0.042(3) -0.003(2) 0.008(2) -0.0013(19)
C13 0.040(3) 0.034(3) 0.039(3) -0.005(2) 0.005(3) -0.003(2)
C14 0.044(3) 0.043(3) 0.042(3) -0.007(2) 0.005(3) -0.003(2)
C15 0.057(3) 0.073(3) 0.069(3) -0.030(3) 0.002(2) -0.003(3)
C16 0.051(3) 0.041(3) 0.046(3) 0.009(2) 0.009(2) 0.006(2)
C17 0.043(3) 0.039(3) 0.047(3) 0.001(2) 0.003(2) 0.006(2)
C18 0.070(4) 0.061(3) 0.049(4) -0.018(3) 0.012(3) 0.001(3)
C19 0.069(3) 0.057(3) 0.072(3) -0.015(2) 0.010(3) 0.016(3)
C20 0.059(3) 0.058(3) 0.052(3) -0.002(2) -0.004(2) -0.011(2)
C21 0.041(2) 0.043(2) 0.053(3) -0.008(2) 0.010(2) -0.007(2)
C22 0.033(3) 0.041(3) 0.046(3) 0.000(2) 0.011(2) -0.003(2)
C23 0.032(3) 0.040(3) 0.047(4) 0.001(2) 0.009(3) -0.006(3)
C24 0.039(3) 0.045(3) 0.040(3) -0.008(2) 0.008(2) -0.009(3)
C25 0.048(2) 0.061(3) 0.072(3) -0.024(2) 0.016(2) -0.004(3)
C26 0.049(3) 0.041(3) 0.051(3) -0.004(2) 0.011(2) -0.007(2)
C27 0.039(3) 0.042(3) 0.055(3) -0.005(2) 0.005(2) 0.002(2)
C28 0.070(4) 0.064(3) 0.050(4) -0.016(3) 0.004(3) 0.005(3)
C29 0.076(3) 0.052(3) 0.067(3) -0.005(2) 0.010(3) 0.020(2)
C30 0.060(3) 0.054(3) 0.056(3) -0.006(2) -0.002(2) -0.006(2)
C31 0.046(3) 0.039(3) 0.039(3) -0.006(2) 0.011(3) -0.002(2)
C32 0.034(3) 0.037(3) 0.042(4) -0.002(2) 0.010(3) 0.000(2)
C33 0.043(3) 0.034(2) 0.041(3) -0.002(2) 0.010(2) -0.003(2)
C34 0.046(2) 0.041(2) 0.047(3) -0.0033(19) 0.012(2) 0.001(2)
C35 0.064(4) 0.059(3) 0.050(4) -0.013(3) 0.002(3) 0.006(3)
C36 0.040(3) 0.043(3) 0.050(3) -0.003(2) 0.004(2) 0.006(2)
C37 0.037(2) 0.052(3) 0.050(3) 0.002(2) 0.008(2) -0.003(2)
C38 0.062(3) 0.049(3) 0.075(3) -0.021(2) 0.012(3) 0.000(2)
C39 0.053(3) 0.065(3) 0.057(3) -0.004(2) 0.013(2) 0.014(2)
C40 0.046(3) 0.066(3) 0.070(4) -0.011(2) 0.000(2) 0.001(3)
O1 0.089(2) 0.0401(18) 0.084(3) -0.0120(17) 0.0214(19) -0.0049(17)
O2 0.061(2) 0.063(2) 0.071(2) 0.0018(17) -0.0037(17) 0.0143(18)
O3 0.0558(19) 0.067(2) 0.060(2) -0.0011(15) -0.0072(16) 0.0114(16)
O4 0.0389(18) 0.089(2) 0.080(2) -0.0106(16) 0.0149(17) -0.0050(19)
O5 0.0523(19) 0.066(2) 0.077(2) 0.0014(16) 0.0002(18) 0.0154(18)
O6 0.0384(18) 0.092(2) 0.073(2) -0.0116(17) 0.0114(16) -0.0069(19)
O7 0.085(2) 0.0436(18) 0.071(2) -0.0106(17) 0.0194(17) -0.0003(16)
O8 0.0559(19) 0.0557(19) 0.066(2) -0.0016(15) -0.0001(15) 0.0159(16)
S1 0.0551(9) 0.0545(8) 0.0502(9) -0.0083(6) 0.0100(7) 0.0104(6)
S2 0.0500(8) 0.0611(8) 0.0471(9) -0.0126(6) -0.0039(6) 0.0002(7)
S3 0.0482(8) 0.0592(8) 0.0464(9) -0.0120(6) -0.0008(6) -0.0015(7)
S4 0.0577(9) 0.0525(8) 0.0468(9) -0.0106(7) 0.0074(7) 0.0097(7)

loop_
_atom_type_symbol
_atom_type_description
_atom_type_scat_dispersion_real
_atom_type_scat_dispersion_imag
_atom_type_scat_source
C C 0.0033 0.0016 'International Tables Vol C Tables 4.2.6.8 and 6.1.1.4'
H H 0.0000 0.0000 'International Tables Vol C Tables 4.2.6.8 and 6.1.1.4'
O O 0.0106 0.0060 'International Tables Vol C Tables 4.2.6.8 and 6.1.1.4'
S S 0.1246 0.1234 'International Tables Vol C Tables 4.2.6.8 and 6.1.1.4'

loop_
_geom_angle_atom_site_label_1
_geom_angle_atom_site_label_2
_geom_angle_atom_site_label_3
_geom_angle
C2 C1 C5 130.9(5)
C2 C1 S1 110.1(4)
C5 C1 S1 119.0(4)
C1 C2 C3 113.5(4)
C1 C2 C6 120.7(5)
C3 C2 C6 125.7(5)
C4 C3 C2 111.8(4)
C4 C3 C7 127.8(4)
C2 C3 C7 120.1(4)
C3 C4 C8 132.0(4)
C3 C4 S1 111.2(3)
C8 C4 S1 116.8(3)
C1 C5 H5A 109.5
C1 C5 H5B 109.5
H5A C5 H5B 109.5
C1 C5 H5C 109.5
H5A C5 H5C 109.5
H5B C5 H5C 109.5
O1 C6 C2 120.6(5)
O1 C6 C9 120.0(5)
C2 C6 C9 118.9(4)
O2 C7 C3 119.5(4)
O2 C7 C10 120.1(4)
C3 C7 C10 120.4(4)
C4 C8 H8A 109.5
C4 C8 H8B 109.5
H8A C8 H8B 109.5
C4 C8 H8C 109.5
H8A C8 H8C 109.5
H8B C8 H8C 109.5
C6 C9 H9A 109.5
C6 C9 H9B 109.5
H9A C9 H9B 109.5
C6 C9 H9C 109.5
H9A C9 H9C 109.5
H9B C9 H9C 109.5
C7 C10 H10A 109.5
C7 C10 H10B 109.5
H10A C10 H10B 109.5
C7 C10 H10C 109.5
H10A C10 H10C 109.5
H10B C10 H10C 109.5
C12 C11 C15 131.9(4)
C12 C11 S2 110.3(3)
C15 C11 S2 117.6(3)
C11 C12 C13 112.0(4)
C11 C12 C16 126.4(4)
C13 C12 C16 121.3(4)
C14 C13 C12 114.1(5)
C14 C13 C17 120.3(4)
C12 C13 C17 125.5(5)
C13 C14 C18 130.4(5)
C13 C14 S2 109.8(4)
C18 C14 S2 119.8(4)
C11 C15 H15A 109.5
C11 C15 H15B 109.5
H15A C15 H15B 109.5
C11 C15 H15C 109.5
H15A C15 H15C 109.5
H15B C15 H15C 109.5
O3 C16 C19 120.6(4)
O3 C16 C12 118.3(4)
C19 C16 C12 121.2(4)
O4 C17 C20 121.6(4)
O4 C17 C13 119.5(5)
C20 C17 C13 118.5(4)
C14 C18 H18A 109.5
C14 C18 H18B 109.5
H18A C18 H18B 109.5
C14 C18 H18C 109.5
H18A C18 H18C 109.5
H18B C18 H18C 109.5
C16 C19 H19A 109.5
C16 C19 H19B 109.5
H19A C19 H19B 109.5
C16 C19 H19C 109.5
H19A C19 H19C 109.5
H19B C19 H19C 109.5
C17 C20 H20A 109.5
C17 C20 H20B 109.5
H20A C20 H20B 109.5
C17 C20 H20C 109.5
H20A C20 H20C 109.5
H20B C20 H20C 109.5
C22 C21 C25 132.4(4)
C22 C21 S3 111.2(3)
C25 C21 S3 116.3(3)
C21 C22 C23 111.6(4)
C21 C22 C26 127.6(4)
C23 C22 C26 120.4(4)
C24 C23 C22 113.2(5)
C24 C23 C27 120.7(4)
C22 C23 C27 126.1(5)
C23 C24 C28 128.7(5)
C23 C24 S3 110.7(4)
C28 C24 S3 120.5(4)
C21 C25 H25A 109.5
C21 C25 H25B 109.5
H25A C25 H25B 109.5
C21 C25 H25C 109.5
H25A C25 H25C 109.5
H25B C25 H25C 109.5
O5 C26 C22 119.5(4)
O5 C26 C29 120.1(4)
C22 C26 C29 120.3(4)
O6 C27 C30 121.5(4)
O6 C27 C23 120.6(5)
C30 C27 C23 117.5(4)
C24 C28 H28A 109.5
C24 C28 H28B 109.5
H28A C28 H28B 109.5
C24 C28 H28C 109.5
H28A C28 H28C 109.5
H28B C28 H28C 109.5
C26 C29 H29A 109.5
C26 C29 H29B 109.5
H29A C29 H29B 109.5
C26 C29 H29C 109.5
H29A C29 H29C 109.5
H29B C29 H29C 109.5
C27 C30 H30A 109.5
C27 C30 H30B 109.5
H30A C30 H30B 109.5
C27 C30 H30C 109.5
H30A C30 H30C 109.5
H30B C30 H30C 109.5
C32 C31 C35 128.0(5)
C32 C31 S4 111.1(4)
C35 C31 S4 120.8(4)
C31 C32 C33 112.9(4)
C31 C32 C36 120.7(5)
C33 C32 C36 126.4(5)
C34 C33 C32 112.6(4)
C34 C33 C37 126.2(4)
C32 C33 C37 120.8(4)
C33 C34 C38 133.6(4)
C33 C34 S4 109.9(3)
C38 C34 S4 116.4(3)
C31 C35 H35A 109.5
C31 C35 H35B 109.5
H35A C35 H35B 109.5
C31 C35 H35C 109.5
H35A C35 H35C 109.5
H35B C35 H35C 109.5
O7 C36 C39 122.2(4)
O7 C36 C32 119.5(5)
C39 C36 C32 117.9(4)
O8 C37 C33 118.3(4)
O8 C37 C40 120.5(4)
C33 C37 C40 121.2(4)
C34 C38 H38A 109.5
C34 C38 H38B 109.5
H38A C38 H38B 109.5
C34 C38 H38C 109.5
H38A C38 H38C 109.5
H38B C38 H38C 109.5
C36 C39 H39A 109.5
C36 C39 H39B 109.5
H39A C39 H39B 109.5
C36 C39 H39C 109.5
H39A C39 H39C 109.5
H39B C39 H39C 109.5
C37 C40 H40A 109.5
C37 C40 H40B 109.5
H40A C40 H40B 109.5
C37 C40 H40C 109.5
H40A C40 H40C 109.5
H40B C40 H40C 109.5
C4 S1 C1 93.5(2)
C11 S2 C14 93.8(2)
C21 S3 C24 93.3(2)
C31 S4 C34 93.4(2)

loop_
_geom_bond_atom_site_label_1
_geom_bond_atom_site_label_2
_geom_bond_distance
C1 C2 1.352(7)
C1 C5 1.480(7)
C1 S1 1.731(5)
C2 C3 1.461(7)
C2 C6 1.491(7)
C3 C4 1.364(6)
C3 C7 1.478(6)
C4 C8 1.519(5)
C4 S1 1.710(5)
C5 H5A 0.9600
C5 H5B 0.9600
C5 H5C 0.9600
C6 O1 1.215(5)
C6 C9 1.504(6)
C7 O2 1.228(5)
C7 C10 1.501(6)
C8 H8A 0.9600
C8 H8B 0.9600
C8 H8C 0.9600
C9 H9A 0.9600
C9 H9B 0.9600
C9 H9C 0.9600
C10 H10A 0.9600
C10 H10B 0.9600
C10 H10C 0.9600
C11 C12 1.374(6)
C11 C15 1.508(5)
C11 S2 1.718(4)
C12 C13 1.441(6)
C12 C16 1.490(6)
C13 C14 1.358(7)
C13 C17 1.505(7)
C14 C18 1.519(7)
C14 S2 1.720(5)
C15 H15A 0.9600
C15 H15B 0.9600
C15 H15C 0.9600
C16 O3 1.221(5)
C16 C19 1.484(6)
C17 O4 1.209(5)
C17 C20 1.489(6)
C18 H18A 0.9600
C18 H18B 0.9600
C18 H18C 0.9600
C19 H19A 0.9600
C19 H19B 0.9600
C19 H19C 0.9600
C20 H20A 0.9600
C20 H20B 0.9600
C20 H20C 0.9600
C21 C22 1.373(6)
C21 C25 1.499(5)
C21 S3 1.710(4)
C22 C23 1.456(6)
C22 C26 1.463(6)
C23 C24 1.355(7)
C23 C27 1.495(7)
C24 C28 1.487(7)
C24 S3 1.721(5)
C25 H25A 0.9600
C25 H25B 0.9600
C25 H25C 0.9600
C26 O5 1.221(5)
C26 C29 1.513(6)
C27 O6 1.211(5)
C27 C30 1.481(6)
C28 H28A 0.9600
C28 H28B 0.9600
C28 H28C 0.9600
C29 H29A 0.9600
C29 H29B 0.9600
C29 H29C 0.9600
C30 H30A 0.9600
C30 H30B 0.9600
C30 H30C 0.9600
C31 C32 1.353(7)
C31 C35 1.514(7)
C31 S4 1.713(5)
C32 C33 1.443(7)
C32 C36 1.502(7)
C33 C34 1.379(5)
C33 C37 1.478(6)
C34 C38 1.492(5)
C34 S4 1.722(4)
C35 H35A 0.9600
C35 H35B 0.9600
C35 H35C 0.9600
C36 O7 1.213(5)
C36 C39 1.477(7)
C37 O8 1.226(5)
C37 C40 1.500(6)
C38 H38A 0.9600
C38 H38B 0.9600
C38 H38C 0.9600
C39 H39A 0.9600
C39 H39B 0.9600
C39 H39C 0.9600
C40 H40A 0.9600
C40 H40B 0.9600
C40 H40C 0.9600

loop_
_geom_hbond_atom_site_label_D
_geom_hbond_atom_site_label_H
_geom_hbond_atom_site_label_A
_geom_hbond_site_symmetry_A
_geom_hbond_distance_DH
_geom_hbond_distance_HA
_geom_hbond_distance_DA
_geom_hbond_angle_DHA
C30 H30B O5 . 0.96 2.48 2.978(4) 112
C35 H35C O6 1_455 0.96 2.44 3.276(6) 145
C39 H39A O6 1_455 0.96 2.56 3.435(6) 152

loop_
_geom_torsion_atom_site_label_1
_geom_torsion_atom_site_label_2
_geom_torsion_atom_site_label_3
_geom_torsion_atom_site_label_4
_geom_torsion
C5 C1 C2 C3 179.5(5)
S1 C1 C2 C3 0.0(5)
C5 C1 C2 C6 3.7(9)
S1 C1 C2 C6 -175.8(4)
C1 C2 C3 C4 -0.3(6)
C6 C2 C3 C4 175.2(4)
C1 C2 C3 C7 174.2(4)
C6 C2 C3 C7 -10.2(7)
C2 C3 C4 C8 177.8(4)
C7 C3 C4 C8 3.8(8)
C2 C3 C4 S1 0.4(5)
C7 C3 C4 S1 -173.6(4)
C1 C2 C6 O1 -61.2(7)
C3 C2 C6 O1 123.5(5)
C1 C2 C6 C9 111.0(5)
C3 C2 C6 C9 -64.2(6)
C4 C3 C7 O2 165.7(4)
C2 C3 C7 O2 -7.9(7)
C4 C3 C7 C10 -14.1(7)
C2 C3 C7 C10 172.3(4)
C15 C11 C12 C13 -176.3(4)
S2 C11 C12 C13 -1.2(5)
C15 C11 C12 C16 -1.7(8)
S2 C11 C12 C16 173.4(4)
C11 C12 C13 C14 0.9(6)
C16 C12 C13 C14 -174.0(4)
C11 C12 C13 C17 -174.9(4)
C16 C12 C13 C17 10.1(7)
C12 C13 C14 C18 179.7(5)
C17 C13 C14 C18 -4.2(8)
C12 C13 C14 S2 -0.2(6)
C17 C13 C14 S2 175.9(4)
C11 C12 C16 O3 -164.6(4)
C13 C12 C16 O3 9.5(6)
C11 C12 C16 C19 15.6(7)
C13 C12 C16 C19 -170.2(4)
C14 C13 C17 O4 61.3(7)
C12 C13 C17 O4 -123.0(5)
C14 C13 C17 C20 -111.7(5)
C12 C13 C17 C20 63.9(6)
C25 C21 C22 C23 177.8(4)
S3 C21 C22 C23 -0.5(5)
C25 C21 C22 C26 5.0(8)
S3 C21 C22 C26 -173.2(4)
C21 C22 C23 C24 -1.1(6)
C26 C22 C23 C24 172.2(4)
C21 C22 C23 C27 176.3(4)
C26 C22 C23 C27 -10.4(7)
C22 C23 C24 C28 178.8(5)
C27 C23 C24 C28 1.3(8)
C22 C23 C24 S3 2.1(5)
C27 C23 C24 S3 -175.4(4)
C21 C22 C26 O5 164.3(4)
C23 C22 C26 O5 -7.8(6)
C21 C22 C26 C29 -15.6(7)
C23 C22 C26 C29 172.2(4)
C24 C23 C27 O6 -59.7(7)
C22 C23 C27 O6 123.1(5)
C24 C23 C27 C30 113.2(5)
C22 C23 C27 C30 -64.0(6)
C35 C31 C32 C33 -179.4(5)
S4 C31 C32 C33 -2.1(5)
C35 C31 C32 C36 -1.3(8)
S4 C31 C32 C36 176.1(4)
C31 C32 C33 C34 1.5(6)
C36 C32 C33 C34 -176.6(4)
C31 C32 C33 C37 -172.0(4)
C36 C32 C33 C37 9.9(7)
C32 C33 C34 C38 -177.1(4)
C37 C33 C34 C38 -4.0(7)
C32 C33 C34 S4 -0.2(5)
C37 C33 C34 S4 172.9(4)
C31 C32 C36 O7 59.9(6)
C33 C32 C36 O7 -122.2(5)
C31 C32 C36 C39 -113.3(5)
C33 C32 C36 C39 64.6(6)
C34 C33 C37 O8 -163.6(4)
C32 C33 C37 O8 8.9(6)
C34 C33 C37 C40 16.5(7)
C32 C33 C37 C40 -170.9(4)
C3 C4 S1 C1 -0.4(4)
C8 C4 S1 C1 -178.2(3)
C2 C1 S1 C4 0.2(4)
C5 C1 S1 C4 -179.4(4)
C12 C11 S2 C14 1.0(3)
C15 C11 S2 C14 176.8(3)
C13 C14 S2 C11 -0.4(4)
C18 C14 S2 C11 179.7(4)
C22 C21 S3 C24 1.4(4)
C25 C21 S3 C24 -177.1(3)
C23 C24 S3 C21 -2.0(4)
C28 C24 S3 C21 -179.1(4)
C32 C31 S4 C34 1.7(4)
C35 C31 S4 C34 179.3(4)
C33 C34 S4 C31 -0.9(3)
C38 C34 S4 C31 176.6(3)

loop_
_cod_related_entry_id
_cod_related_entry_database
_cod_related_entry_code
1 ChemSpider 30656905
